data_7117118
loop_
_publ_author_name
'Chuan-Lei Zhang'
'Yan-Le Li'
'Ting Wang'
'Ze-Min Ju'
'He-Gen Zheng'
'Jing Ma'

_publ_section_title
;
 Three different metal-organic frameworks derived from a one-pot
 crystallization and their controllable synthesis
;
_journal_name_full Chem.Commun.
_journal_page_first 8338
_journal_paper_doi 10.1039/C5cc01072A
_journal_volume 51
_journal_year 2015
_chemical_formula_sum 'C48 H47 Co N3 O8'
_chemical_formula_weight 852.82
_chemical_name_systematic
; 
 ? 
;
_space_group_IT_number 2
_symmetry_cell_setting triclinic
_symmetry_space_group_name_Hall '-P 1'
_symmetry_space_group_name_H-M 'P -1'
_atom_sites_solution_hydrogens geom
_atom_sites_solution_primary direct
_atom_sites_solution_secondary difmap
_audit_creation_method SHELXL-97
_audit_update_record
;
2014-12-22 deposited with the CCDC.
2015-04-01 downloaded from the CCDC.
;
_cell_angle_alpha 114.870(3)
_cell_angle_beta 97.126(4)
_cell_angle_gamma 109.338(3)
_cell_formula_units_Z 2
_cell_length_a 12.848(3)
_cell_length_b 14.185(3)
_cell_length_c 15.785(3)
_cell_measurement_reflns_used 3388
_cell_measurement_temperature 293(2)
_cell_measurement_theta_max 23.70
_cell_measurement_theta_min 2.62
_cell_volume 2343.4(9)
_computing_cell_refinement 'Bruker SMART'
_computing_data_collection 'Bruker SMART'
_computing_data_reduction 'Bruker SAINT'
_computing_molecular_graphics 'Bruker SHELXTL'
_computing_publication_material 'Bruker SHELXTL'
_computing_structure_refinement 'SHELXL-97 (Sheldrick, 1997)'
_computing_structure_solution 'SHELXS-97 (Sheldrick, 1990)'
_diffrn_ambient_temperature 293(2)
_diffrn_measured_fraction_theta_full 0.986
_diffrn_measured_fraction_theta_max 0.986
_diffrn_radiation_monochromator graphite
_diffrn_radiation_source 'fine-focus sealed tube'
_diffrn_radiation_type MoK\a
_diffrn_radiation_wavelength 0.71073
_diffrn_reflns_av_R_equivalents 0.0495
_diffrn_reflns_av_sigmaI/netI 0.0748
_diffrn_reflns_limit_h_max 15
_diffrn_reflns_limit_h_min -15
_diffrn_reflns_limit_k_max 17
_diffrn_reflns_limit_k_min -17
_diffrn_reflns_limit_l_max 19
_diffrn_reflns_limit_l_min -19
_diffrn_reflns_number 18858
_diffrn_reflns_theta_full 26.02
_diffrn_reflns_theta_max 26.02
_diffrn_reflns_theta_min 1.49
_exptl_absorpt_coefficient_mu 0.419
_exptl_absorpt_correction_T_max 0.9061
_exptl_absorpt_correction_T_min 0.8917
_exptl_absorpt_correction_type multi-scan
_exptl_absorpt_process_details 'SADABS; Bruker, 2000'
_exptl_crystal_density_diffrn 1.209
_exptl_crystal_density_meas 1.209
_exptl_crystal_density_method 'not measured'
_exptl_crystal_F_000 894
_exptl_crystal_size_max 0.28
_exptl_crystal_size_mid 0.26
_exptl_crystal_size_min 0.24
_refine_diff_density_max 0.573
_refine_diff_density_min -0.415
_refine_diff_density_rms 0.066
_refine_ls_extinction_method none
_refine_ls_goodness_of_fit_ref 1.113
_refine_ls_hydrogen_treatment mixed
_refine_ls_matrix_type full
_refine_ls_number_parameters 547
_refine_ls_number_reflns 9111
_refine_ls_number_restraints 279
_refine_ls_restrained_S_all 1.153
_refine_ls_R_factor_all 0.0848
_refine_ls_R_factor_gt 0.0581
_refine_ls_shift/su_max 0.011
_refine_ls_shift/su_mean 0.000
_refine_ls_structure_factor_coef Fsqd
_refine_ls_weighting_details 'calc w=1/[\s^2^(Fo^2^)+(0.0760P)^2^+0.2916P] where P=(Fo^2^+2Fc^2^)/3'
_refine_ls_weighting_scheme calc
_refine_ls_wR_factor_gt 0.1514
_refine_ls_wR_factor_ref 0.1700
_reflns_number_gt 6519
_reflns_number_total 9111
_reflns_threshold_expression >2sigma(I)
_cod_data_source_file c5cc01072a2.cif
_cod_data_source_block 1
_cod_original_sg_symbol_H-M P-1
_cod_database_code 7117118

loop_
_symmetry_equiv_pos_as_xyz
'x, y, z'
'-x, -y, -z'

loop_
_atom_site_label
_atom_site_type_symbol
_atom_site_fract_x
_atom_site_fract_y
_atom_site_fract_z
_atom_site_U_iso_or_equiv
_atom_site_adp_type
_atom_site_occupancy
_atom_site_symmetry_multiplicity
_atom_site_calc_flag
_atom_site_refinement_flags
_atom_site_disorder_assembly
_atom_site_disorder_group
O4 O 0.5585(2) 1.93078(18) 0.93786(16) 0.0374(5) Uani 1 1 d . . .
O3 O 0.59529(19) 1.94004(17) 1.08333(15) 0.0351(5) Uani 1 1 d . . .
C24 C 0.5723(3) 1.8878(3) 0.9908(2) 0.0302(7) Uani 1 1 d U . .
C23 C 0.5598(3) 1.7661(3) 0.9431(2) 0.0321(7) Uani 1 1 d U . .
C22 C 0.5823(3) 1.7176(3) 0.9992(2) 0.0368(7) Uani 1 1 d U . .
H22 H 0.6091 1.7619 1.0672 0.044 Uiso 1 1 calc R . .
C20 C 0.5218(3) 1.6988(3) 0.8411(2) 0.0439(8) Uani 1 1 d U . .
H20 H 0.5083 1.7302 0.8021 0.053 Uiso 1 1 calc R . .
C19 C 0.5040(3) 1.5842(3) 0.7980(2) 0.0463(9) Uani 1 1 d U . .
H19 H 0.4773 1.5393 0.7300 0.056 Uiso 1 1 calc R . .
C21 C 0.5653(3) 1.6035(3) 0.9549(2) 0.0376(7) Uani 1 1 d U . .
H21 H 0.5811 1.5723 0.9935 0.045 Uiso 1 1 calc R . .
C18 C 0.5254(3) 1.5363(3) 0.8542(2) 0.0364(7) Uani 1 1 d U . .
C17 C 0.5046(3) 1.4106(3) 0.8049(2) 0.0391(8) Uani 1 1 d U . .
H17A H 0.5626 1.4018 0.7722 0.047 Uiso 1 1 calc R . .
H17B H 0.5138 1.3885 0.8548 0.047 Uiso 1 1 calc R . .
Co1 Co 0.55124(4) 1.06751(3) 0.16484(3) 0.02952(15) Uani 1 1 d . . .
C32 C -0.0688(3) 0.5331(3) 0.1238(3) 0.0440(8) Uani 1 1 d U . .
H32 H -0.1439 0.4954 0.0810 0.053 Uiso 1 1 calc R . .
N1 N 0.4017(2) 0.9341(2) 0.16263(18) 0.0325(6) Uani 1 1 d . . .
C27 C 0.3031(3) 0.9446(3) 0.1715(3) 0.0414(8) Uani 1 1 d U . .
H27 H 0.2960 1.0083 0.1728 0.050 Uiso 1 1 calc R . .
C25 C 0.4089(3) 0.8422(3) 0.1612(3) 0.0408(8) Uani 1 1 d U . .
H25 H 0.4762 0.8326 0.1549 0.049 Uiso 1 1 calc R . .
N2 N -0.3016(2) 0.2039(2) 0.17606(19) 0.0353(6) Uani 1 1 d . . .
O1 O 0.5226(2) 1.17949(19) 0.28709(16) 0.0437(6) Uani 1 1 d . . .
O2 O 0.6257(2) 1.0988(2) 0.32397(16) 0.0461(6) Uani 1 1 d . . .
O7 O -0.0099(2) 0.6666(2) 0.0608(2) 0.0538(7) Uani 1 1 d . . .
N3 N 0.3896(2) 1.3340(2) 0.73347(18) 0.0357(6) Uani 1 1 d . . .
C45 C -0.1485(4) 0.3938(3) 0.2696(3) 0.0584(11) Uani 1 1 d U . .
H45 H -0.1035 0.4568 0.3311 0.070 Uiso 1 1 calc R . .
C7 C 0.4417(3) 1.2125(3) 0.5960(2) 0.0378(7) Uani 1 1 d U . .
O8 O 0.0965(2) 0.5152(3) 0.3153(2) 0.0733(10) Uani 1 1 d . . .
C6 C 0.5122(3) 1.1555(3) 0.5778(2) 0.0379(8) Uani 1 1 d U . .
H6 H 0.5305 1.1279 0.6188 0.045 Uiso 1 1 calc R . .
C26 C 0.3218(3) 0.7605(3) 0.1687(3) 0.0421(8) Uani 1 1 d U . .
H26 H 0.3320 0.6982 0.1679 0.051 Uiso 1 1 calc R . .
C1 C 0.5632(3) 1.1526(3) 0.3457(2) 0.0373(8) Uani 1 1 d U . .
C29 C 0.2198(3) 0.7699(3) 0.1775(2) 0.0371(7) Uani 1 1 d U . .
C5 C 0.5561(3) 1.1389(3) 0.4991(2) 0.0369(7) Uani 1 1 d U . .
H5 H 0.6028 1.0997 0.4873 0.044 Uiso 1 1 calc R . .
C30 C 0.1263(3) 0.6804(3) 0.1839(2) 0.0399(8) Uani 1 1 d U . .
C2 C 0.5303(3) 1.1809(3) 0.4382(2) 0.0350(7) Uani 1 1 d U . .
C31 C 0.0140(3) 0.6266(3) 0.1223(3) 0.0419(8) Uani 1 1 d U . .
C15 C -0.0355(4) 1.1751(4) 0.5682(4) 0.0694(12) Uani 1 1 d U . .
C8 C 0.3828(3) 1.2194(3) 0.6733(2) 0.0406(8) Uani 1 1 d U . .
H8A H 0.3020 1.1648 0.6419 0.049 Uiso 1 1 calc R . .
H8B H 0.4182 1.1975 0.7156 0.049 Uiso 1 1 calc R . .
C44 C -0.1280(3) 0.3954(3) 0.1856(2) 0.0428(8) Uani 1 1 d U . .
C35 C -0.0396(3) 0.4965(3) 0.1886(3) 0.0429(8) Uani 1 1 d U . .
C11 C 0.1617(4) 1.3214(4) 0.6469(4) 0.0722(13) Uani 1 1 d U . .
H11 H 0.2212 1.3851 0.6527 0.087 Uiso 1 1 calc R . .
C47 C -0.1964(3) 0.2965(3) 0.0973(3) 0.0470(9) Uani 1 1 d U . .
H47 H -0.1860 0.2922 0.0387 0.056 Uiso 1 1 calc R . .
C48 C -0.2801(3) 0.2040(3) 0.0959(2) 0.0445(9) Uani 1 1 d U . .
H48 H -0.3238 0.1383 0.0355 0.053 Uiso 1 1 calc R . .
C36 C 0.2082(5) 0.5704(5) 0.3848(4) 0.0986(19) Uani 1 1 d U . .
H36A H 0.2275 0.6510 0.4265 0.118 Uiso 1 1 calc R . .
H36B H 0.2660 0.5649 0.3511 0.118 Uiso 1 1 calc R . .
C28 C 0.2117(3) 0.8669(3) 0.1790(3) 0.0458(9) Uani 1 1 d U . .
H28 H 0.1452 0.8785 0.1849 0.055 Uiso 1 1 calc R . .
C13 C 0.0911(4) 1.1818(4) 0.6934(4) 0.0742(13) Uani 1 1 d U . .
H13 H 0.1028 1.1500 0.7327 0.089 Uiso 1 1 calc R . .
C34 C 0.0735(3) 0.5549(3) 0.2536(3) 0.0487(9) Uani 1 1 d U . .
C33 C 0.1548(3) 0.6439(3) 0.2496(3) 0.0481(9) Uani 1 1 d U . .
H33 H 0.2302 0.6806 0.2915 0.058 Uiso 1 1 calc R . .
C9 C 0.2964(3) 1.3293(3) 0.7790(3) 0.0464(9) Uani 1 1 d U . .
H9A H 0.3120 1.4065 0.8280 0.056 Uiso 1 1 calc R . .
H9B H 0.2949 1.2847 0.8119 0.056 Uiso 1 1 calc R . .
C46 C -0.2355(3) 0.2987(3) 0.2617(3) 0.0529(10) Uani 1 1 d U . .
H46 H -0.2488 0.3008 0.3189 0.063 Uiso 1 1 calc R . .
C10 C 0.1814(3) 1.2771(3) 0.7054(3) 0.0506(9) Uani 1 1 d U . .
C3 C 0.4632(4) 1.2410(3) 0.4585(3) 0.0517(9) Uani 1 1 d U . .
H3 H 0.4462 1.2703 0.4185 0.062 Uiso 1 1 calc R . .
C12 C 0.0510(4) 1.2715(5) 0.5769(4) 0.0789(14) Uani 1 1 d U . .
H12 H 0.0372 1.3029 0.5379 0.095 Uiso 1 1 calc R . .
C16 C -0.1572(5) 1.1202(4) 0.4924(4) 0.0786(14) Uani 1 1 d U . .
C14 C -0.0160(4) 1.1320(5) 0.6253(4) 0.0852(15) Uani 1 1 d U . .
H14 H -0.0750 1.0677 0.6192 0.102 Uiso 1 1 calc R . .
C4 C 0.4209(4) 1.2584(4) 0.5373(3) 0.0558(10) Uani 1 1 d U . .
H4 H 0.3780 1.3013 0.5511 0.067 Uiso 1 1 calc R . .
C37 C 0.2073(6) 0.5133(7) 0.4453(6) 0.134(3) Uani 1 1 d U . .
H37A H 0.1452 0.5140 0.4744 0.161 Uiso 1 1 calc R . .
H37B H 0.2799 0.5566 0.4983 0.161 Uiso 1 1 calc R . .
C40 C -0.1255(3) 0.6147(4) -0.0040(3) 0.0595(11) Uani 1 1 d U . .
H40A H -0.1796 0.6209 0.0336 0.071 Uiso 1 1 calc R . .
H40B H -0.1479 0.5339 -0.0481 0.071 Uiso 1 1 calc R . .
O6 O -0.1659(4) 1.1692(5) 0.4446(3) 0.1049(13) Uani 1 1 d D . .
C41 C -0.1280(4) 0.6752(4) -0.0613(4) 0.0774(14) Uani 1 1 d U . .
H41A H -0.2035 0.6344 -0.1105 0.093 Uiso 1 1 calc R . .
H41B H -0.0708 0.6707 -0.0957 0.093 Uiso 1 1 calc R . .
O5 O -0.2345(3) 1.0398(4) 0.4871(4) 0.1225(16) Uani 1 1 d . . .
C42 C -0.1057(6) 0.7972(6) -0.0038(6) 0.120(2) Uani 1 1 d U . .
H42A H -0.0259 0.8408 0.0383 0.144 Uiso 1 1 calc R . .
H42B H -0.1551 0.8036 0.0381 0.144 Uiso 1 1 calc R . .
C43 C -0.1267(7) 0.8501(7) -0.0661(7) 0.169(3) Uani 1 1 d U . .
H43A H -0.0652 0.8630 -0.0945 0.254 Uiso 1 1 calc R . .
H43B H -0.1291 0.9218 -0.0259 0.254 Uiso 1 1 calc R . .
H43C H -0.1993 0.7989 -0.1174 0.254 Uiso 1 1 calc R . .
C38 C 0.1908(10) 0.3881(10) 0.3851(10) 0.226(4) Uani 1 1 d DU . .
H38A H 0.1595 0.3423 0.4151 0.271 Uiso 1 1 calc R . .
H38B H 0.1425 0.3512 0.3179 0.271 Uiso 1 1 calc R . .
C39 C 0.3134(12) 0.4116(13) 0.3921(12) 0.312(7) Uani 1 1 d DU . .
H39A H 0.3324 0.4295 0.3421 0.468 Uiso 1 1 calc R . .
H39B H 0.3252 0.3450 0.3832 0.468 Uiso 1 1 calc R . .
H39C H 0.3623 0.4754 0.4555 0.468 Uiso 1 1 calc R . .
H6A H -0.135(6) 1.233(4) 0.442(5) 0.13(3) Uiso 1 1 d D . .

loop_
_atom_site_aniso_label
_atom_site_aniso_U_11
_atom_site_aniso_U_22
_atom_site_aniso_U_33
_atom_site_aniso_U_23
_atom_site_aniso_U_13
_atom_site_aniso_U_12
O4 0.0461(14) 0.0297(11) 0.0356(12) 0.0189(10) 0.0118(10) 0.0119(10)
O3 0.0395(13) 0.0298(11) 0.0318(11) 0.0137(10) 0.0129(10) 0.0114(10)
C24 0.0272(16) 0.0293(15) 0.0328(16) 0.0157(14) 0.0118(13) 0.0091(13)
C23 0.0380(18) 0.0279(15) 0.0290(15) 0.0141(13) 0.0112(13) 0.0120(13)
C22 0.0450(19) 0.0327(16) 0.0286(15) 0.0145(14) 0.0080(14) 0.0141(15)
C20 0.067(2) 0.0400(18) 0.0324(16) 0.0224(15) 0.0162(16) 0.0247(17)
C19 0.068(2) 0.0391(18) 0.0278(16) 0.0136(15) 0.0102(16) 0.0243(18)
C21 0.044(2) 0.0350(17) 0.0345(16) 0.0183(14) 0.0089(15) 0.0174(15)
C18 0.0432(19) 0.0332(16) 0.0362(16) 0.0160(14) 0.0132(14) 0.0214(14)
C17 0.047(2) 0.0342(17) 0.0376(17) 0.0153(15) 0.0134(16) 0.0217(16)
Co1 0.0308(3) 0.0234(2) 0.0274(2) 0.01252(18) 0.01055(18) 0.00337(18)
C32 0.0329(18) 0.0351(17) 0.0470(19) 0.0164(16) 0.0127(16) 0.0006(15)
N1 0.0328(15) 0.0289(13) 0.0325(14) 0.0175(12) 0.0088(12) 0.0069(12)
C27 0.0376(19) 0.0288(16) 0.056(2) 0.0213(16) 0.0170(17) 0.0098(15)
C25 0.0376(19) 0.0430(19) 0.054(2) 0.0333(17) 0.0209(16) 0.0157(16)
N2 0.0344(15) 0.0252(13) 0.0321(14) 0.0116(11) 0.0115(12) -0.0004(12)
O1 0.0546(16) 0.0409(13) 0.0326(12) 0.0212(11) 0.0170(11) 0.0116(12)
O2 0.0406(14) 0.0515(15) 0.0354(13) 0.0128(12) 0.0150(11) 0.0180(12)
O7 0.0373(15) 0.0513(15) 0.0716(18) 0.0420(15) 0.0108(13) 0.0041(12)
N3 0.0430(17) 0.0341(14) 0.0282(13) 0.0113(12) 0.0142(12) 0.0185(13)
C45 0.059(2) 0.041(2) 0.0340(18) 0.0104(16) 0.0117(17) -0.0128(18)
C7 0.051(2) 0.0338(16) 0.0302(15) 0.0151(14) 0.0166(15) 0.0188(15)
O8 0.0550(18) 0.072(2) 0.0688(19) 0.0518(17) -0.0033(15) -0.0148(15)
C6 0.049(2) 0.0338(16) 0.0327(16) 0.0180(14) 0.0140(15) 0.0174(15)
C26 0.0397(19) 0.0385(18) 0.058(2) 0.0345(17) 0.0175(17) 0.0128(15)
C1 0.0334(18) 0.0295(16) 0.0294(16) 0.0091(14) 0.0082(14) -0.0007(14)
C29 0.0347(18) 0.0316(16) 0.0392(17) 0.0189(14) 0.0143(14) 0.0046(14)
C5 0.0423(19) 0.0345(16) 0.0341(16) 0.0150(14) 0.0146(15) 0.0183(15)
C30 0.0363(18) 0.0306(16) 0.0416(17) 0.0171(14) 0.0149(15) 0.0016(14)
C2 0.0386(18) 0.0318(16) 0.0276(15) 0.0125(13) 0.0101(14) 0.0099(14)
C31 0.0383(19) 0.0380(18) 0.0455(19) 0.0224(16) 0.0170(16) 0.0078(15)
C15 0.047(2) 0.066(3) 0.079(3) 0.022(2) 0.023(2) 0.022(2)
C8 0.057(2) 0.0319(17) 0.0323(16) 0.0135(14) 0.0197(16) 0.0192(16)
C44 0.0380(19) 0.0337(17) 0.0394(17) 0.0156(15) 0.0141(15) -0.0013(14)
C35 0.0412(19) 0.0331(17) 0.0396(17) 0.0167(15) 0.0165(15) -0.0004(15)
C11 0.055(3) 0.073(3) 0.076(3) 0.037(2) 0.004(2) 0.018(2)
C47 0.047(2) 0.0415(19) 0.0362(17) 0.0184(16) 0.0171(16) 0.0004(16)
C48 0.043(2) 0.0337(17) 0.0345(17) 0.0117(15) 0.0123(16) -0.0022(15)
C36 0.079(4) 0.099(4) 0.097(4) 0.072(3) -0.004(3) -0.006(3)
C28 0.0373(19) 0.0344(17) 0.062(2) 0.0217(17) 0.0213(17) 0.0115(15)
C13 0.055(3) 0.074(3) 0.077(3) 0.036(2) 0.015(2) 0.013(2)
C34 0.045(2) 0.0430(19) 0.0421(19) 0.0243(16) 0.0103(16) -0.0025(16)
C33 0.037(2) 0.0417(19) 0.0430(19) 0.0204(16) 0.0063(16) -0.0062(16)
C9 0.053(2) 0.051(2) 0.0358(18) 0.0172(17) 0.0197(17) 0.0260(18)
C46 0.054(2) 0.042(2) 0.0339(18) 0.0134(16) 0.0177(17) -0.0068(17)
C10 0.046(2) 0.056(2) 0.0436(19) 0.0156(17) 0.0172(17) 0.0253(18)
C3 0.077(3) 0.060(2) 0.0419(19) 0.0339(18) 0.0264(19) 0.042(2)
C12 0.073(3) 0.090(3) 0.076(3) 0.043(3) 0.009(2) 0.039(3)
C16 0.062(3) 0.058(3) 0.102(4) 0.030(3) 0.032(3) 0.020(2)
C14 0.057(3) 0.076(3) 0.102(4) 0.042(3) 0.014(3) 0.012(2)
C4 0.078(3) 0.070(2) 0.049(2) 0.0339(19) 0.034(2) 0.054(2)
C37 0.109(5) 0.142(5) 0.131(5) 0.100(4) -0.008(4) 0.004(4)
C40 0.043(2) 0.062(2) 0.073(3) 0.041(2) 0.015(2) 0.011(2)
O6 0.084(3) 0.134(4) 0.103(3) 0.070(3) 0.020(2) 0.041(3)
C41 0.056(3) 0.088(3) 0.096(3) 0.062(3) 0.016(2) 0.019(2)
O5 0.067(3) 0.082(3) 0.179(5) 0.056(3) -0.002(3) 0.011(2)
C42 0.099(4) 0.104(4) 0.164(5) 0.089(4) 0.008(4) 0.032(3)
C43 0.140(6) 0.132(5) 0.222(7) 0.120(5) -0.004(6) 0.020(5)
C38 0.173(7) 0.191(7) 0.255(8) 0.129(7) -0.011(7) 0.015(7)
C39 0.234(10) 0.250(10) 0.328(11) 0.109(9) -0.001(11) 0.040(10)

loop_
_atom_type_symbol
_atom_type_description
_atom_type_scat_dispersion_real
_atom_type_scat_dispersion_imag
_atom_type_scat_source
C C 0.0033 0.0016 'International Tables Vol C Tables 4.2.6.8 and 6.1.1.4'
H H 0.0000 0.0000 'International Tables Vol C Tables 4.2.6.8 and 6.1.1.4'
Co Co 0.3494 0.9721 'International Tables Vol C Tables 4.2.6.8 and 6.1.1.4'
N N 0.0061 0.0033 'International Tables Vol C Tables 4.2.6.8 and 6.1.1.4'
O O 0.0106 0.0060 'International Tables Vol C Tables 4.2.6.8 and 6.1.1.4'

loop_
_geom_angle_atom_site_label_1
_geom_angle_atom_site_label_2
_geom_angle_atom_site_label_3
_geom_angle
_geom_angle_site_symmetry_1
_geom_angle_site_symmetry_3
C24 O4 Co1 147.9(2) . 2_686
C24 O3 Co1 127.1(2) . 1_566
O4 C24 O3 124.1(3) . .
O4 C24 C23 119.0(3) . .
O3 C24 C23 117.0(3) . .
C22 C23 C20 118.7(3) . .
C22 C23 C24 121.0(3) . .
C20 C23 C24 120.3(3) . .
C23 C22 C21 120.8(3) . .
C23 C22 H22 119.6 . .
C21 C22 H22 119.6 . .
C19 C20 C23 119.8(3) . .
C19 C20 H20 120.1 . .
C23 C20 H20 120.1 . .
C18 C19 C20 121.2(3) . .
C18 C19 H19 119.4 . .
C20 C19 H19 119.4 . .
C18 C21 C22 120.6(3) . .
C18 C21 H21 119.7 . .
C22 C21 H21 119.7 . .
C19 C18 C21 119.0(3) . .
C19 C18 C17 120.0(3) . .
C21 C18 C17 121.0(3) . .
N3 C17 C18 112.8(3) . .
N3 C17 H17A 109.0 . .
C18 C17 H17A 109.0 . .
N3 C17 H17B 109.0 . .
C18 C17 H17B 109.0 . .
H17A C17 H17B 107.8 . .
O4 Co1 O3 103.11(9) 2_686 1_544
O4 Co1 O1 96.77(10) 2_686 .
O3 Co1 O1 158.10(9) 1_544 .
O4 Co1 N2 93.85(10) 2_686 1_665
O3 Co1 N2 95.48(10) 1_544 1_665
O1 Co1 N2 92.22(10) . 1_665
O4 Co1 N1 87.81(9) 2_686 .
O3 Co1 N1 87.07(9) 1_544 .
O1 Co1 N1 84.59(9) . .
N2 Co1 N1 176.56(10) 1_665 .
O4 Co1 O2 153.72(9) 2_686 .
O3 Co1 O2 100.49(9) 1_544 .
O1 Co1 O2 58.31(9) . .
N2 Co1 O2 95.27(9) 1_665 .
N1 Co1 O2 81.97(9) . .
C35 C32 C31 120.8(3) . .
C35 C32 H32 119.6 . .
C31 C32 H32 119.6 . .
C25 N1 C27 116.5(3) . .
C25 N1 Co1 120.5(2) . .
C27 N1 Co1 122.8(2) . .
N1 C27 C28 124.0(3) . .
N1 C27 H27 118.0 . .
C28 C27 H27 118.0 . .
N1 C25 C26 123.4(3) . .
N1 C25 H25 118.3 . .
C26 C25 H25 118.3 . .
C48 N2 C46 116.6(3) . .
C48 N2 Co1 120.6(2) . 1_445
C46 N2 Co1 122.3(2) . 1_445
C1 O1 Co1 96.0(2) . .
C1 O2 Co1 83.21(19) . .
C31 O7 C40 119.4(3) . .
C17 N3 C8 110.5(3) . .
C17 N3 C9 112.8(3) . .
C8 N3 C9 111.4(3) . .
C46 C45 C44 120.1(3) . .
C46 C45 H45 119.9 . .
C44 C45 H45 119.9 . .
C4 C7 C6 118.4(3) . .
C4 C7 C8 120.0(3) . .
C6 C7 C8 121.6(3) . .
C34 O8 C36 120.0(3) . .
C7 C6 C5 121.0(3) . .
C7 C6 H6 119.5 . .
C5 C6 H6 119.5 . .
C25 C26 C29 120.8(3) . .
C25 C26 H26 119.6 . .
C29 C26 H26 119.6 . .
O2 C1 O1 120.1(3) . .
O2 C1 C2 121.7(3) . .
O1 C1 C2 118.1(3) . .
C26 C29 C28 116.0(3) . .
C26 C29 C30 120.1(3) . .
C28 C29 C30 123.8(3) . .
C6 C5 C2 119.9(3) . .
C6 C5 H5 120.1 . .
C2 C5 H5 120.1 . .
C31 C30 C33 119.2(3) . .
C31 C30 C29 121.9(3) . .
C33 C30 C29 118.7(3) . .
C3 C2 C5 119.0(3) . .
C3 C2 C1 119.1(3) . .
C5 C2 C1 121.7(3) . .
O7 C31 C30 117.0(3) . .
O7 C31 C32 123.3(3) . .
C30 C31 C32 119.6(3) . .
C14 C15 C12 120.5(5) . .
C14 C15 C16 120.4(5) . .
C12 C15 C16 119.1(5) . .
N3 C8 C7 113.0(3) . .
N3 C8 H8A 109.0 . .
C7 C8 H8A 109.0 . .
N3 C8 H8B 109.0 . .
C7 C8 H8B 109.0 . .
H8A C8 H8B 107.8 . .
C47 C44 C45 116.0(3) . .
C47 C44 C35 121.1(3) . .
C45 C44 C35 122.9(3) . .
C32 C35 C34 119.0(3) . .
C32 C35 C44 119.1(3) . .
C34 C35 C44 121.8(3) . .
C10 C11 C12 120.9(5) . .
C10 C11 H11 119.6 . .
C12 C11 H11 119.6 . .
C44 C47 C48 120.2(3) . .
C44 C47 H47 119.9 . .
C48 C47 H47 119.9 . .
N2 C48 C47 123.6(3) . .
N2 C48 H48 118.2 . .
C47 C48 H48 118.2 . .
O8 C36 C37 108.6(4) . .
O8 C36 H36A 110.0 . .
C37 C36 H36A 110.0 . .
O8 C36 H36B 110.0 . .
C37 C36 H36B 110.0 . .
H36A C36 H36B 108.3 . .
C27 C28 C29 119.4(3) . .
C27 C28 H28 120.3 . .
C29 C28 H28 120.3 . .
C10 C13 C14 122.2(5) . .
C10 C13 H13 118.9 . .
C14 C13 H13 118.9 . .
O8 C34 C33 124.0(3) . .
O8 C34 C35 116.2(3) . .
C33 C34 C35 119.7(3) . .
C34 C33 C30 121.5(3) . .
C34 C33 H33 119.3 . .
C30 C33 H33 119.3 . .
N3 C9 C10 111.7(3) . .
N3 C9 H9A 109.3 . .
C10 C9 H9A 109.3 . .
N3 C9 H9B 109.3 . .
C10 C9 H9B 109.3 . .
H9A C9 H9B 107.9 . .
N2 C46 C45 123.4(3) . .
N2 C46 H46 118.3 . .
C45 C46 H46 118.3 . .
C11 C10 C13 117.5(4) . .
C11 C10 C9 121.0(4) . .
C13 C10 C9 121.5(4) . .
C4 C3 C2 120.8(3) . .
C4 C3 H3 119.6 . .
C2 C3 H3 119.6 . .
C15 C12 C11 118.5(5) . .
C15 C12 H12 120.8 . .
C11 C12 H12 120.8 . .
O5 C16 O6 125.4(6) . .
O5 C16 C15 119.8(6) . .
O6 C16 C15 114.7(5) . .
C15 C14 C13 120.4(5) . .
C15 C14 H14 119.8 . .
C13 C14 H14 119.8 . .
C3 C4 C7 120.8(3) . .
C3 C4 H4 119.6 . .
C7 C4 H4 119.6 . .
C36 C37 C38 112.6(8) . .
C36 C37 H37A 109.1 . .
C38 C37 H37A 109.1 . .
C36 C37 H37B 109.1 . .
C38 C37 H37B 109.1 . .
H37A C37 H37B 107.8 . .
O7 C40 C41 108.3(3) . .
O7 C40 H40A 110.0 . .
C41 C40 H40A 110.0 . .
O7 C40 H40B 110.0 . .
C41 C40 H40B 110.0 . .
H40A C40 H40B 108.4 . .
C16 O6 H6A 145(5) . .
C40 C41 C42 115.8(5) . .
C40 C41 H41A 108.3 . .
C42 C41 H41A 108.3 . .
C40 C41 H41B 108.3 . .
C42 C41 H41B 108.3 . .
H41A C41 H41B 107.4 . .
C41 C42 C43 113.9(6) . .
C41 C42 H42A 108.8 . .
C43 C42 H42A 108.8 . .
C41 C42 H42B 108.8 . .
C43 C42 H42B 108.8 . .
H42A C42 H42B 107.7 . .
C42 C43 H43A 109.5 . .
C42 C43 H43B 109.5 . .
H43A C43 H43B 109.5 . .
C42 C43 H43C 109.5 . .
H43A C43 H43C 109.5 . .
H43B C43 H43C 109.5 . .
C39 C38 C37 98.1(10) . .
C39 C38 H38A 112.1 . .
C37 C38 H38A 112.1 . .
C39 C38 H38B 112.1 . .
C37 C38 H38B 112.1 . .
H38A C38 H38B 109.8 . .
C38 C39 H39A 109.5 . .
C38 C39 H39B 109.5 . .
H39A C39 H39B 109.5 . .
C38 C39 H39C 109.5 . .
H39A C39 H39C 109.5 . .
H39B C39 H39C 109.5 . .

loop_
_geom_bond_atom_site_label_1
_geom_bond_atom_site_label_2
_geom_bond_distance
_geom_bond_site_symmetry_2
O4 C24 1.250(3) .
O4 Co1 2.026(2) 2_686
O3 C24 1.268(4) .
O3 Co1 2.036(2) 1_566
C24 C23 1.505(4) .
C23 C22 1.386(4) .
C23 C20 1.395(4) .
C22 C21 1.390(4) .
C22 H22 0.9300 .
C20 C19 1.393(5) .
C20 H20 0.9300 .
C19 C18 1.377(4) .
C19 H19 0.9300 .
C21 C18 1.377(4) .
C21 H21 0.9300 .
C18 C17 1.523(4) .
C17 N3 1.459(4) .
C17 H17A 0.9700 .
C17 H17B 0.9700 .
Co1 O4 2.026(2) 2_686
Co1 O3 2.036(2) 1_544
Co1 O1 2.090(2) .
Co1 N2 2.134(2) 1_665
Co1 N1 2.190(3) .
Co1 O2 2.368(2) .
C32 C35 1.392(5) .
C32 C31 1.411(4) .
C32 H32 0.9300 .
N1 C25 1.328(4) .
N1 C27 1.341(4) .
C27 C28 1.376(5) .
C27 H27 0.9300 .
C25 C26 1.378(4) .
C25 H25 0.9300 .
N2 C48 1.329(4) .
N2 C46 1.337(4) .
N2 Co1 2.134(2) 1_445
O1 C1 1.257(4) .
O2 C1 1.265(4) .
O7 C31 1.365(4) .
O7 C40 1.435(5) .
N3 C8 1.463(4) .
N3 C9 1.468(4) .
C45 C46 1.382(5) .
C45 C44 1.392(5) .
C45 H45 0.9300 .
C7 C4 1.383(5) .
C7 C6 1.382(5) .
C7 C8 1.500(4) .
O8 C34 1.361(4) .
O8 C36 1.421(6) .
C6 C5 1.390(4) .
C6 H6 0.9300 .
C26 C29 1.379(5) .
C26 H26 0.9300 .
C1 C2 1.499(4) .
C29 C28 1.404(5) .
C29 C30 1.481(4) .
C5 C2 1.387(4) .
C5 H5 0.9300 .
C30 C31 1.381(5) .
C30 C33 1.401(5) .
C2 C3 1.377(5) .
C15 C14 1.327(7) .
C15 C12 1.386(7) .
C15 C16 1.557(7) .
C8 H8A 0.9700 .
C8 H8B 0.9700 .
C44 C47 1.386(5) .
C44 C35 1.482(4) .
C35 C34 1.404(5) .
C11 C10 1.359(6) .
C11 C12 1.426(6) .
C11 H11 0.9300 .
C47 C48 1.383(4) .
C47 H47 0.9300 .
C48 H48 0.9300 .
C36 C37 1.489(7) .
C36 H36A 0.9700 .
C36 H36B 0.9700 .
C28 H28 0.9300 .
C13 C10 1.379(6) .
C13 C14 1.379(7) .
C13 H13 0.9300 .
C34 C33 1.379(5) .
C33 H33 0.9300 .
C9 C10 1.485(5) .
C9 H9A 0.9700 .
C9 H9B 0.9700 .
C46 H46 0.9300 .
C3 C4 1.379(5) .
C3 H3 0.9300 .
C12 H12 0.9300 .
C16 O5 1.201(6) .
C16 O6 1.240(7) .
C14 H14 0.9300 .
C4 H4 0.9300 .
C37 C38 1.544(13) .
C37 H37A 0.9700 .
C37 H37B 0.9700 .
C40 C41 1.490(5) .
C40 H40A 0.9700 .
C40 H40B 0.9700 .
O6 H6A 0.88(2) .
C41 C42 1.479(8) .
C41 H41A 0.9700 .
C41 H41B 0.9700 .
C42 C43 1.513(8) .
C42 H42A 0.9700 .
C42 H42B 0.9700 .
C43 H43A 0.9600 .
C43 H43B 0.9600 .
C43 H43C 0.9600 .
C38 C39 1.477(13) .
C38 H38A 0.9700 .
C38 H38B 0.9700 .
C39 H39A 0.9600 .
C39 H39B 0.9600 .
C39 H39C 0.9600 .

loop_
_geom_torsion_atom_site_label_1
_geom_torsion_atom_site_label_2
_geom_torsion_atom_site_label_3
_geom_torsion_atom_site_label_4
_geom_torsion
_geom_torsion_site_symmetry_1
_geom_torsion_site_symmetry_2
_geom_torsion_site_symmetry_3
_geom_torsion_site_symmetry_4
Co1 O4 C24 O3 -110.6(4) 2_686 . . .
Co1 O4 C24 C23 68.6(5) 2_686 . . .
Co1 O3 C24 O4 28.0(4) 1_566 . . .
Co1 O3 C24 C23 -151.1(2) 1_566 . . .
O4 C24 C23 C22 175.4(3) . . . .
O3 C24 C23 C22 -5.4(4) . . . .
O4 C24 C23 C20 -6.5(5) . . . .
O3 C24 C23 C20 172.7(3) . . . .
C20 C23 C22 C21 -1.2(5) . . . .
C24 C23 C22 C21 176.9(3) . . . .
C22 C23 C20 C19 1.9(5) . . . .
C24 C23 C20 C19 -176.2(3) . . . .
C23 C20 C19 C18 -1.2(6) . . . .
C23 C22 C21 C18 -0.2(5) . . . .
C20 C19 C18 C21 -0.2(6) . . . .
C20 C19 C18 C17 179.7(3) . . . .
C22 C21 C18 C19 0.9(5) . . . .
C22 C21 C18 C17 -179.0(3) . . . .
C19 C18 C17 N3 -51.2(4) . . . .
C21 C18 C17 N3 128.8(3) . . . .
O4 Co1 N1 C25 135.8(3) 2_686 . . .
O3 Co1 N1 C25 32.6(2) 1_544 . . .
O1 Co1 N1 C25 -127.2(3) . . . .
N2 Co1 N1 C25 -105.3(17) 1_665 . . .
O2 Co1 N1 C25 -68.5(2) . . . .
O4 Co1 N1 C27 -50.4(3) 2_686 . . .
O3 Co1 N1 C27 -153.6(3) 1_544 . . .
O1 Co1 N1 C27 46.6(3) . . . .
N2 Co1 N1 C27 68.5(18) 1_665 . . .
O2 Co1 N1 C27 105.3(3) . . . .
C25 N1 C27 C28 -0.1(5) . . . .
Co1 N1 C27 C28 -174.1(3) . . . .
C27 N1 C25 C26 -0.2(5) . . . .
Co1 N1 C25 C26 173.9(3) . . . .
O4 Co1 O1 C1 162.31(19) 2_686 . . .
O3 Co1 O1 C1 7.1(4) 1_544 . . .
N2 Co1 O1 C1 -103.5(2) 1_665 . . .
N1 Co1 O1 C1 75.17(19) . . . .
O2 Co1 O1 C1 -8.72(18) . . . .
O4 Co1 O2 C1 -11.8(3) 2_686 . . .
O3 Co1 O2 C1 -165.39(18) 1_544 . . .
O1 Co1 O2 C1 8.68(17) . . . .
N2 Co1 O2 C1 98.03(19) 1_665 . . .
N1 Co1 O2 C1 -79.90(19) . . . .
C18 C17 N3 C8 167.6(3) . . . .
C18 C17 N3 C9 -67.0(4) . . . .
C4 C7 C6 C5 -3.5(5) . . . .
C8 C7 C6 C5 172.9(3) . . . .
N1 C25 C26 C29 0.5(6) . . . .
Co1 O2 C1 O1 -14.3(3) . . . .
Co1 O2 C1 C2 162.6(3) . . . .
Co1 O1 C1 O2 16.2(3) . . . .
Co1 O1 C1 C2 -160.8(2) . . . .
C25 C26 C29 C28 -0.5(5) . . . .
C25 C26 C29 C30 179.0(3) . . . .
C7 C6 C5 C2 0.7(5) . . . .
C26 C29 C30 C31 -127.4(4) . . . .
C28 C29 C30 C31 52.1(5) . . . .
C26 C29 C30 C33 48.1(5) . . . .
C28 C29 C30 C33 -132.4(4) . . . .
C6 C5 C2 C3 1.5(5) . . . .
C6 C5 C2 C1 -172.3(3) . . . .
O2 C1 C2 C3 179.1(3) . . . .
O1 C1 C2 C3 -3.9(5) . . . .
O2 C1 C2 C5 -7.1(5) . . . .
O1 C1 C2 C5 169.9(3) . . . .
C40 O7 C31 C30 -179.4(3) . . . .
C40 O7 C31 C32 2.1(5) . . . .
C33 C30 C31 O7 178.9(3) . . . .
C29 C30 C31 O7 -5.7(5) . . . .
C33 C30 C31 C32 -2.6(5) . . . .
C29 C30 C31 C32 172.9(3) . . . .
C35 C32 C31 O7 -179.6(3) . . . .
C35 C32 C31 C30 1.9(5) . . . .
C17 N3 C8 C7 -76.7(4) . . . .
C9 N3 C8 C7 157.1(3) . . . .
C4 C7 C8 N3 -47.5(5) . . . .
C6 C7 C8 N3 136.2(3) . . . .
C46 C45 C44 C47 -2.1(6) . . . .
C46 C45 C44 C35 177.2(4) . . . .
C31 C32 C35 C34 0.7(5) . . . .
C31 C32 C35 C44 -177.9(3) . . . .
C47 C44 C35 C32 45.3(5) . . . .
C45 C44 C35 C32 -134.0(4) . . . .
C47 C44 C35 C34 -133.3(4) . . . .
C45 C44 C35 C34 47.4(6) . . . .
C45 C44 C47 C48 0.8(6) . . . .
C35 C44 C47 C48 -178.6(4) . . . .
C46 N2 C48 C47 -1.4(6) . . . .
Co1 N2 C48 C47 170.7(3) 1_445 . . .
C44 C47 C48 N2 1.0(6) . . . .
C34 O8 C36 C37 177.2(5) . . . .
N1 C27 C28 C29 0.1(6) . . . .
C26 C29 C28 C27 0.2(5) . . . .
C30 C29 C28 C27 -179.3(3) . . . .
C36 O8 C34 C33 3.8(7) . . . .
C36 O8 C34 C35 -178.9(5) . . . .
C32 C35 C34 O8 179.8(3) . . . .
C44 C35 C34 O8 -1.6(6) . . . .
C32 C35 C34 C33 -2.7(6) . . . .
C44 C35 C34 C33 175.9(4) . . . .
O8 C34 C33 C30 179.3(4) . . . .
C35 C34 C33 C30 2.1(6) . . . .
C31 C30 C33 C34 0.6(6) . . . .
C29 C30 C33 C34 -175.0(4) . . . .
C17 N3 C9 C10 164.9(3) . . . .
C8 N3 C9 C10 -70.2(4) . . . .
C48 N2 C46 C45 0.0(6) . . . .
Co1 N2 C46 C45 -172.0(3) 1_445 . . .
C44 C45 C46 N2 1.8(7) . . . .
C12 C11 C10 C13 0.8(7) . . . .
C12 C11 C10 C9 -179.5(4) . . . .
C14 C13 C10 C11 -0.1(7) . . . .
C14 C13 C10 C9 -179.8(4) . . . .
N3 C9 C10 C11 -56.9(5) . . . .
N3 C9 C10 C13 122.8(4) . . . .
C5 C2 C3 C4 -0.8(6) . . . .
C1 C2 C3 C4 173.2(4) . . . .
C14 C15 C12 C11 1.3(8) . . . .
C16 C15 C12 C11 179.6(4) . . . .
C10 C11 C12 C15 -1.4(8) . . . .
C14 C15 C16 O5 1.6(8) . . . .
C12 C15 C16 O5 -176.7(5) . . . .
C14 C15 C16 O6 178.6(5) . . . .
C12 C15 C16 O6 0.3(7) . . . .
C12 C15 C14 C13 -0.6(8) . . . .
C16 C15 C14 C13 -178.9(5) . . . .
C10 C13 C14 C15 0.0(8) . . . .
C2 C3 C4 C7 -2.1(6) . . . .
C6 C7 C4 C3 4.2(6) . . . .
C8 C7 C4 C3 -172.2(4) . . . .
O8 C36 C37 C38 66.1(9) . . . .
C31 O7 C40 C41 179.1(4) . . . .
O7 C40 C41 C42 -64.8(6) . . . .
C40 C41 C42 C43 -171.3(5) . . . .
C36 C37 C38 C39 85.4(11) . . . .
